data_1568846
loop_
_publ_author_name
'Mikherdov, Alexander S.'
'Jin, Mingoo'
'Ito, Hajime'

_publ_section_title
;
 Exploring Au(i) involving halogen bonding with N-heterocyclic carbene
 Au(i) aryl complexes in crystalline media
;
_journal_issue 17
_journal_name_full 'Chemical Science'
_journal_page_first 4485
_journal_page_last 4494
_journal_paper_doi 10.1039/D3SC00373F
_journal_volume 14
_journal_year 2023
_chemical_formula_moiety 'C27 H31 Au N2, 2(C3 F2 I), C H2 Cl2'
_chemical_formula_sum 'C34 H33 Au Cl2 F4 I2 N2'
_chemical_formula_weight 1067.329
_space_group_crystal_system triclinic
_space_group_IT_number 2
_space_group_name_Hall '-P 1'
_space_group_name_H-M_alt 'P -1'
_symmetry_Int_Tables_number 2
_atom_sites_solution_primary dual
_audit_creation_date 2022-03-24
_audit_creation_method
;
Olex2 1.5-alpha
(compiled 2022.03.08 svn.r54f81f84 for OlexSys, GUI svn.r6487)
;
_audit_update_record
;
2022-11-11 deposited with the CCDC.	2023-04-10 downloaded from the CCDC.
;
_cell_angle_alpha 74.354(1)
_cell_angle_beta 81.135(1)
_cell_angle_gamma 79.723(1)
_cell_formula_units_Z 2
_cell_length_a 10.3982(1)
_cell_length_b 10.7030(1)
_cell_length_c 17.5621(2)
_cell_measurement_reflns_used 19185
_cell_measurement_temperature 293
_cell_measurement_theta_max 76.3480
_cell_measurement_theta_min 2.5900
_cell_volume 1840.28(3)
_computing_cell_refinement 'CrysAlisPro 1.171.40.69a (Rigaku OD, 2020)'
_computing_data_collection 'CrysAlisPro 1.171.40.69a (Rigaku OD, 2020)'
_computing_data_reduction 'CrysAlisPro 1.171.40.69a (Rigaku OD, 2020)'
_computing_molecular_graphics 'Olex2 1.5-alpha (Dolomanov et al., 2009)'
_computing_publication_material 'Olex2 1.5-alpha (Dolomanov et al., 2009)'
_computing_structure_refinement 'olex2.refine 1.5-alpha (Bourhis et al., 2015)'
_computing_structure_solution 'ShelXT (Sheldrick, 2015)'
_diffrn_ambient_temperature 293
_diffrn_detector 'Hybrid Pixel Array Detector'
_diffrn_detector_area_resol_mean 10.0000
_diffrn_detector_type HyPix
_diffrn_measured_fraction_theta_full 0.9989
_diffrn_measured_fraction_theta_max 0.9623
_diffrn_measurement_details
;
List of Runs (angles in degrees, time in seconds):

  # Type    Start    End  Width  t~exp~   \w     \q     \k     \f   Frames
#--------------------------------------------------------------------------
  1  \w     99.00 174.00   0.50    0.16    --  102.75  57.00  60.00  150
  2  \w     90.00 154.00   0.50    0.16    --  102.75  57.00   0.00  128
  3  \w     91.00 122.00   0.50    0.16    --  102.75  57.00 -30.00   62
  4  \w    129.00 171.00   0.50    0.16    --  102.75  57.00 -30.00   84
  5  \w    129.00 155.00   0.50    0.16    --  102.75  37.00-150.00   52
  6  \w     36.00  91.00   0.50    0.16    --  102.75 -99.00   0.00  110
  7  \w     81.00 109.00   0.50    0.16    --  102.75-152.00  10.00   56
  8  \w     60.00 105.00   0.50    0.05    --   49.03-152.00  10.00   90
  9  \w     49.00  75.00   0.50    0.16    --  102.75 -99.00 -60.00   52
 10  \w     46.00 102.00   0.50    0.16    --  102.75 -99.00  30.00  112
 11  \w     81.00 106.00   0.50    0.16    --  102.75 -99.00 -60.00   50
 12  \w     38.00  64.00   0.50    0.16    --  102.75 -99.00  60.00   52
 13  \w     36.00  78.00   0.50    0.16    --  102.75-125.00 120.00   84
 14  \w     46.00  72.00   0.50    0.16    --  102.75-121.00 170.00   52
 15  \w     32.00 106.00   0.50    0.16    --  102.75 -99.00 120.00  148
 16  \w     26.00  88.00   0.50    0.05    --   49.03-121.00 170.00  124
 17  \w     74.00 106.00   0.50    0.16    --  102.75 -99.00  60.00   64
 18  \w     73.00  99.00   0.50    0.16    --  102.75 -99.00-180.00   52
 19  \w     32.00  57.00   0.50    0.16    --  102.75 -99.00-180.00   50
 20  \w    -21.00  12.00   0.50    0.05    --   49.03 -19.00 -30.00   66
 21  \w    -23.00  13.00   0.50    0.05    --   49.03 -19.00 -90.00   72
 22  \w    -23.00  14.00   0.50    0.05    --   49.03 -19.00  30.00   74
 23  \w    -21.00  10.00   0.50    0.05    --   49.03 -19.00  60.00   62
 24  \w     72.00 123.00   0.50    0.16    --  102.75 -77.00 120.00  102
 25  \w     97.00 135.00   0.50    0.16    --  102.75 121.00-106.00   76
 26  \w     88.00 113.00   0.50    0.16    --  102.75 152.00  52.00   50
 27  \w     83.00 108.00   0.50    0.05    --   49.03 152.00  52.00   50
 28  \w    -14.00  11.00   0.50    0.05    --  -49.03  19.00   0.00   50
 29  \w    -64.00 -39.00   0.50    0.16    -- -102.00  57.00 -90.00   50
 30  \w    -63.00 -30.00   0.50    0.16    -- -102.00  57.00-120.00   66
 31  \w    -63.00 -32.00   0.50    0.16    -- -102.00  57.00-180.00   62
 32  \w    -13.00  19.00   0.50    0.05    --  -49.03  19.00 -90.00   64
 33  \w    -56.00 -31.00   0.50    0.16    -- -102.00  57.00 -60.00   50
 34  \w    -62.00 -30.00   0.50    0.16    -- -102.00  57.00   0.00   64
 35  \w    -55.00 -30.00   0.50    0.16    -- -102.00  57.00 120.00   50
 36  \w    -93.00 -68.00   0.50    0.05    --  -49.03 152.00  52.00   50
 37  \w   -107.00 -33.00   0.50    0.16    -- -102.00 121.00-106.00  148
 38  \w   -111.00 -74.00   0.50    0.16    -- -102.00 125.00-150.00   74
 39  \w    -76.00 -51.00   0.50    0.05    --  -49.03 121.00-106.00   50
 40  \w   -123.00 -97.00   0.50    0.16    -- -102.00 152.00  52.00   52
 41  \w   -174.00 -94.00   0.50    0.16    -- -102.00 -37.00-120.00  160
 42  \w   -173.00-107.00   0.50    0.16    -- -102.00 -37.00-180.00  132
 43  \w   -120.00 -30.00   0.50    0.05    --  -49.03 -77.00  30.00  180
 44  \w   -113.00 -56.00   0.50    0.05    --  -49.03-152.00  10.00  114
 45  \w   -105.00 -77.00   0.50    0.16    -- -102.00-152.00  10.00   56
 46  \w   -150.00-125.00   0.50    0.16    -- -102.00-121.00 170.00   50
;
_diffrn_measurement_device 'four-circle diffractometer'
_diffrn_measurement_device_type 'XtaLAB Synergy R, DW system, HyPix'
_diffrn_measurement_method '\w scans'
_diffrn_orient_matrix_type 'CrysAlisPro convention (1999,Acta A55,543-557)'
_diffrn_orient_matrix_UB_11 -0.0298613000
_diffrn_orient_matrix_UB_12 -0.1046435000
_diffrn_orient_matrix_UB_13 0.0774559000
_diffrn_orient_matrix_UB_21 0.0459735000
_diffrn_orient_matrix_UB_22 0.0817179000
_diffrn_orient_matrix_UB_23 0.0479539000
_diffrn_orient_matrix_UB_31 -0.1412595000
_diffrn_orient_matrix_UB_32 0.0720210000
_diffrn_orient_matrix_UB_33 0.0102321000
_diffrn_radiation_monochromator mirror
_diffrn_radiation_probe x-ray
_diffrn_radiation_type 'Cu K\a'
_diffrn_radiation_wavelength 1.54184
_diffrn_reflns_av_R_equivalents 0.0810
_diffrn_reflns_av_unetI/netI 0.0645
_diffrn_reflns_Laue_measured_fraction_full 0.9989
_diffrn_reflns_Laue_measured_fraction_max 0.9623
_diffrn_reflns_limit_h_max 12
_diffrn_reflns_limit_h_min -13
_diffrn_reflns_limit_k_max 13
_diffrn_reflns_limit_k_min -13
_diffrn_reflns_limit_l_max 21
_diffrn_reflns_limit_l_min -21
_diffrn_reflns_number 25340
_diffrn_reflns_point_group_measured_fraction_full 0.9989
_diffrn_reflns_point_group_measured_fraction_max 0.9623
_diffrn_reflns_theta_full 67.6840
_diffrn_reflns_theta_max 76.49
_diffrn_reflns_theta_min 2.63
_diffrn_source 'Rotating-anode X-ray tube'
_diffrn_source_type 'Rigaku (Cu) X-ray Source'
_exptl_absorpt_coefficient_mu 22.410
_exptl_absorpt_correction_T_max 1.00000
_exptl_absorpt_correction_T_min 0.18311
_exptl_absorpt_correction_type multi-scan
_exptl_absorpt_process_details
;
CrysAlisPro 1.171.40.69a (Rigaku Oxford Diffraction, 2020)
Empirical absorption correction using spherical harmonics,
 implemented in SCALE3 ABSPACK scaling algorithm.
;
_exptl_crystal_colour 'clear colourless'
_exptl_crystal_colour_lustre clear
_exptl_crystal_colour_primary colourless
_exptl_crystal_density_diffrn 1.926
_exptl_crystal_description irregular
_exptl_crystal_F_000 1009.393
_exptl_crystal_size_max 0.2
_exptl_crystal_size_mid 0.1
_exptl_crystal_size_min 0.05
_refine_diff_density_max 2.9867
_refine_diff_density_min -1.2707
_refine_diff_density_rms 0.1863
_refine_ls_d_res_high 0.7929
_refine_ls_d_res_low 16.8052
_refine_ls_goodness_of_fit_ref 1.0062
_refine_ls_hydrogen_treatment constr
_refine_ls_matrix_type full
_refine_ls_number_constraints 51
_refine_ls_number_parameters 487
_refine_ls_number_reflns 7447
_refine_ls_number_restraints 0
_refine_ls_restrained_S_all 1.0062
_refine_ls_R_factor_all 0.0479
_refine_ls_R_factor_gt 0.0456
_refine_ls_shift/su_max -0.0009
_refine_ls_shift/su_mean 0.0000
_refine_ls_structure_factor_coef Fsqd
_refine_ls_weighting_details 'w=1/[\s^2^(Fo^2^)+(0.0800P)^2^] where P=(Fo^2^+2Fc^2^)/3'
_refine_ls_weighting_scheme calc
_refine_ls_wR_factor_gt 0.1153
_refine_ls_wR_factor_ref 0.1174
_reflns_Friedel_coverage 0.0
_reflns_limit_h_max 13
_reflns_limit_h_min -12
_reflns_limit_k_max 13
_reflns_limit_k_min -12
_reflns_limit_l_max 21
_reflns_limit_l_min 0
_reflns_number_gt 6849
_reflns_number_total 7447
_reflns_threshold_expression I>=2u(I)
_cod_data_source_file d3sc00373f3.cif
_cod_data_source_block 1Ph-14-FIB-DCM_293K
_cod_depositor_comments 'Adding full bibliography for 1568831--1568854.cif.'
_cod_database_code 1568846
_chemical_oxdiff_formula 'Au I Cl F N C H'
_olex2_refinement_description
;
1.a Secondary CH2 refined with riding coordinates:
 C2A(H2Aa,H2Ab), C3A(H3Aa,H3Ab), C3S(H3Sa,H3Sb)
1.b Aromatic/amide H refined with riding coordinates:
 C17A(H17A), C15A(H15A), C8A(H8A), C27A(H27A), C23A(H23A), C6A(H6A),
 C26A(H26A), C24A(H24A), C25A(H25A)
1.c Idealised Me refined as rotating group:
 C19A(H19a,H19b,H19c), C12A(H12a,H12b,H12c), C10A(H10a,H10b,H10c), C21A(H21a,
 H21b,H21c), C20A(H20a,H20b,H20c), C11A(H11a,H11b,H11c)
;
_olex2_submission_special_instructions 'No special instructions were received'
_oxdiff_exptl_absorpt_empirical_details
;
Empirical correction (ABSPACK) includes:
- Absorption correction using spherical harmonics
- Frame scaling
;
_oxdiff_exptl_absorpt_empirical_full_max 2.959
_oxdiff_exptl_absorpt_empirical_full_min 0.436

loop_
_space_group_symop_id
_space_group_symop_operation_xyz
1 x,y,z
2 -x,-y,-z

loop_
_atom_site_label
_atom_site_type_symbol
_atom_site_fract_x
_atom_site_fract_y
_atom_site_fract_z
_atom_site_U_iso_or_equiv
_atom_site_adp_type
_atom_site_occupancy
_atom_site_refinement_flags_posn
Au1A Au 0.35165(4) 0.64715(4) 0.25137(3) 0.0382(4) Uani 1.000000 .
I1D1 I 0.17333(9) 0.60353(12) 0.12187(7) 0.0670(5) Uani 1.000000 .
I1D2 I 0.36954(12) 0.85736(11) 0.37787(7) 0.0739(5) Uani 1.000000 .
Cl2S Cl 0.6618(3) 1.0373(4) 0.1949(3) 0.1379(13) Uani 1.000000 .
F2D1 F -0.1408(4) 0.2997(4) 0.0660(3) 0.0709(10) Uani 1.000000 .
F1D1 F -0.0060(4) 0.3749(4) 0.1569(2) 0.0707(10) Uani 1.000000 .
F2D2 F 0.7619(4) 1.0044(5) 0.4835(3) 0.0818(12) Uani 1.000000 .
F1D2 F 0.6635(4) 0.8901(5) 0.3938(3) 0.0868(13) Uani 1.000000 .
N2A N 0.6202(4) 0.4783(4) 0.2397(3) 0.0477(10) Uani 1.000000 .
N1A N 0.4680(4) 0.3705(4) 0.3113(3) 0.0502(10) Uani 1.000000 .
C1A C 0.4920(5) 0.4864(5) 0.2665(3) 0.0414(10) Uani 1.000000 .
C13A C 0.6846(4) 0.5821(5) 0.1882(3) 0.0431(10) Uani 1.000000 .
C18A C 0.6727(5) 0.6173(5) 0.1067(3) 0.0463(11) Uani 1.000000 .
C1D1 C 0.0709(5) 0.5404(6) 0.0487(4) 0.0509(12) Uani 1.000000 .
C22A C 0.2016(5) 0.7996(6) 0.2474(4) 0.0491(12) Uani 1.000000 .
Cl1S Cl 0.5263(8) 1.1163(9) 0.0595(4) 0.305(6) Uani 1.000000 .
C17A C 0.7407(6) 0.7165(6) 0.0588(4) 0.0567(14) Uani 1.000000 .
H17A H 0.7349(6) 0.7407(6) 0.0044(4) 0.0681(17) Uiso 1.000000 R
C1D2 C 0.4480(6) 0.9414(5) 0.4517(3) 0.0492(12) Uani 1.000000 .
C9A C 0.2920(6) 0.3742(6) 0.4207(4) 0.0617(15) Uani 1.000000 .
C2D1 C 0.0002(5) 0.4394(6) 0.0788(3) 0.0521(12) Uani 1.000000 .
C3D2 C 0.6317(5) 1.0017(5) 0.4935(3) 0.0511(12) Uani 1.000000 .
C14A C 0.7615(5) 0.6438(5) 0.2214(4) 0.0515(12) Uani 1.000000 .
C15A C 0.8265(6) 0.7409(6) 0.1715(4) 0.0574(14) Uani 1.000000 .
H15A H 0.8789(6) 0.7818(6) 0.1928(4) 0.0689(16) Uiso 1.000000 R
C3D1 C -0.0724(5) 0.3989(6) 0.0320(4) 0.0507(12) Uani 1.000000 .
C4A C 0.3405(5) 0.3409(5) 0.3492(3) 0.0506(12) Uani 1.000000 .
C16A C 0.8167(5) 0.7804(5) 0.0901(4) 0.0557(14) Uani 1.000000 .
C2D2 C 0.5811(6) 0.9434(6) 0.4459(3) 0.0536(12) Uani 1.000000 .
C19A C 0.5909(6) 0.5507(8) 0.0712(4) 0.0662(16) Uani 1.000000 .
H19a H 0.601(4) 0.4586(12) 0.097(2) 0.099(2) Uiso 1.000000 GR
H19b H 0.5001(9) 0.588(4) 0.079(3) 0.099(2) Uiso 1.000000 GR
H19c H 0.619(4) 0.563(5) 0.0153(7) 0.099(2) Uiso 1.000000 GR
C12A C 0.3715(9) 0.4382(9) 0.4608(5) 0.081(2) Uani 1.000000 .
H12a H 0.420(5) 0.3720(10) 0.499(3) 0.122(3) Uiso 1.000000 GR
H12b H 0.432(5) 0.486(6) 0.4215(7) 0.122(3) Uiso 1.000000 GR
H12c H 0.3133(10) 0.497(5) 0.487(4) 0.122(3) Uiso 1.000000 GR
C2A C 0.5888(6) 0.2718(6) 0.3218(5) 0.0675(17) Uani 1.000000 .
H2Aa H 0.6130(6) 0.2520(6) 0.3754(5) 0.081(2) Uiso 1.000000 R
H2Ab H 0.5778(6) 0.1913(6) 0.3098(5) 0.081(2) Uiso 1.000000 R
C8A C 0.1651(7) 0.3483(8) 0.4551(4) 0.0724(18) Uani 1.000000 .
H8A H 0.1298(7) 0.3723(8) 0.5020(4) 0.087(2) Uiso 1.000000 R
C3A C 0.6893(6) 0.3431(6) 0.2613(5) 0.0666(17) Uani 1.000000 .
H3Aa H 0.7113(6) 0.3063(6) 0.2153(5) 0.080(2) Uiso 1.000000 R
H3Ab H 0.7690(6) 0.3396(6) 0.2846(5) 0.080(2) Uiso 1.000000 R
C27A C 0.1968(8) 0.9170(6) 0.1888(5) 0.0707(19) Uani 1.000000 .
H27A H 0.2624(8) 0.9279(6) 0.1461(5) 0.085(2) Uiso 1.000000 R
C5A C 0.2677(6) 0.2809(5) 0.3132(4) 0.0583(14) Uani 1.000000 .
C23A C 0.0963(6) 0.7883(9) 0.3069(5) 0.0737(19) Uani 1.000000 .
H23A H 0.0935(6) 0.7101(9) 0.3460(5) 0.088(2) Uiso 1.000000 R
C10A C 0.3189(8) 0.2454(8) 0.2353(5) 0.0772(19) Uani 1.000000 .
H10a H 0.329(6) 0.3238(9) 0.1941(9) 0.116(3) Uiso 1.000000 GR
H10b H 0.402(3) 0.190(5) 0.2404(13) 0.116(3) Uiso 1.000000 GR
H10c H 0.258(3) 0.199(6) 0.222(2) 0.116(3) Uiso 1.000000 GR
C21A C 0.8869(8) 0.8906(8) 0.0387(5) 0.085(2) Uani 1.000000 .
H21a H 0.926(6) 0.869(3) -0.0102(18) 0.128(4) Uiso 1.000000 GR
H21b H 0.8251(15) 0.9696(18) 0.027(4) 0.128(4) Uiso 1.000000 GR
H21c H 0.954(5) 0.904(5) 0.0662(17) 0.128(4) Uiso 1.000000 GR
C6A C 0.1449(8) 0.2544(7) 0.3502(5) 0.0758(19) Uani 1.000000 .
H6A H 0.0960(8) 0.2129(7) 0.3270(5) 0.091(2) Uiso 1.000000 R
C7A C 0.0925(7) 0.2875(9) 0.4201(5) 0.079(2) Uani 1.000000 .
C20A C 0.7729(8) 0.6074(9) 0.3088(4) 0.079(2) Uani 1.000000 .
H20a H 0.707(4) 0.554(6) 0.3363(6) 0.118(3) Uiso 1.000000 GR
H20b H 0.858(3) 0.559(6) 0.3185(6) 0.118(3) Uiso 1.000000 GR
H20c H 0.761(7) 0.6855(9) 0.3275(9) 0.118(3) Uiso 1.000000 GR
C26A C 0.0915(12) 1.0202(9) 0.1942(8) 0.112(4) Uani 1.000000 .
H26A H 0.0916(12) 1.0991(9) 0.1555(8) 0.135(5) Uiso 1.000000 R
C24A C -0.0045(8) 0.8916(13) 0.3089(8) 0.104(4) Uani 1.000000 .
H24A H -0.0731(8) 0.8818(13) 0.3498(8) 0.125(4) Uiso 1.000000 R
C25A C -0.0054(10) 1.0082(13) 0.2516(9) 0.113(4) Uani 1.000000 .
H25A H -0.0735(10) 1.0770(13) 0.2536(9) 0.135(5) Uiso 1.000000 R
C11A C -0.0443(9) 0.2611(13) 0.4585(7) 0.113(4) Uani 1.000000 .
H11a H -0.0392(16) 0.174(4) 0.493(5) 0.170(5) Uiso 1.000000 GR
H11b H -0.081(4) 0.324(6) 0.489(5) 0.170(5) Uiso 1.000000 GR
H11c H -0.099(3) 0.268(10) 0.4180(8) 0.170(5) Uiso 1.000000 GR
C3S C 0.5527(11) 1.0000(13) 0.1433(10) 0.132(5) Uani 1.000000 .
H3Sa H 0.5867(11) 0.9170(13) 0.1302(10) 0.158(6) Uiso 1.000000 R
H3Sb H 0.4699(11) 0.9903(13) 0.1768(10) 0.158(6) Uiso 1.000000 R

loop_
_atom_site_aniso_label
_atom_site_aniso_U_11
_atom_site_aniso_U_22
_atom_site_aniso_U_33
_atom_site_aniso_U_12
_atom_site_aniso_U_13
_atom_site_aniso_U_23
Au1A 0.0354(5) 0.0356(5) 0.0423(5) -0.0082(3) -0.0008(3) -0.0074(3)
I1D1 0.0480(7) 0.0894(10) 0.0791(9) -0.0095(6) -0.0156(6) -0.0428(7)
I1D2 0.0987(9) 0.0682(8) 0.0682(9) -0.0397(7) -0.0250(7) -0.0128(6)
Cl2S 0.121(2) 0.138(3) 0.182(3) 0.0126(19) -0.032(2) -0.097(3)
F2D1 0.065(2) 0.075(2) 0.081(3) -0.0281(17) -0.0022(18) -0.0250(19)
F1D1 0.075(2) 0.087(3) 0.0557(19) -0.0157(19) -0.0151(17) -0.0193(18)
F2D2 0.0539(19) 0.104(3) 0.098(3) -0.031(2) -0.0104(19) -0.030(2)
F1D2 0.075(2) 0.114(4) 0.088(3) -0.016(2) -0.001(2) -0.057(3)
N2A 0.042(2) 0.0342(19) 0.061(3) -0.0088(16) 0.0004(18) -0.0033(18)
N1A 0.049(2) 0.0305(19) 0.064(3) -0.0117(16) 0.0013(19) -0.0011(17)
C1A 0.039(2) 0.035(2) 0.048(2) -0.0107(17) -0.0012(18) -0.0055(18)
C13A 0.037(2) 0.036(2) 0.053(3) -0.0084(17) 0.0017(19) -0.0077(19)
C18A 0.039(2) 0.046(3) 0.052(3) -0.0042(19) -0.001(2) -0.012(2)
C1D1 0.038(2) 0.063(3) 0.062(3) -0.004(2) -0.010(2) -0.033(3)
C22A 0.042(2) 0.053(3) 0.061(3) -0.004(2) -0.015(2) -0.026(2)
Cl1S 0.305(9) 0.351(11) 0.175(5) 0.138(9) -0.088(6) -0.011(6)
C17A 0.050(3) 0.055(3) 0.054(3) -0.005(2) 0.008(2) -0.003(2)
C1D2 0.063(3) 0.041(2) 0.048(3) -0.023(2) -0.017(2) -0.003(2)
C9A 0.070(4) 0.057(3) 0.053(3) -0.026(3) 0.002(3) -0.000(2)
C2D1 0.042(2) 0.066(3) 0.055(3) -0.003(2) -0.010(2) -0.026(3)
C3D2 0.054(3) 0.049(3) 0.054(3) -0.023(2) -0.011(2) -0.008(2)
C14A 0.049(3) 0.047(3) 0.058(3) -0.011(2) -0.005(2) -0.011(2)
C15A 0.053(3) 0.049(3) 0.073(4) -0.020(2) 0.001(3) -0.014(3)
C3D1 0.038(2) 0.057(3) 0.067(3) -0.007(2) -0.005(2) -0.032(3)
C4A 0.057(3) 0.043(3) 0.049(3) -0.022(2) 0.001(2) -0.001(2)
C16A 0.048(3) 0.040(2) 0.070(3) -0.010(2) 0.014(2) -0.008(2)
C2D2 0.069(3) 0.047(3) 0.050(3) -0.017(2) -0.008(2) -0.013(2)
C19A 0.057(3) 0.077(4) 0.073(4) -0.016(3) -0.007(3) -0.029(3)
C12A 0.098(5) 0.091(5) 0.061(4) -0.041(4) 0.003(4) -0.021(4)
C2A 0.062(3) 0.040(3) 0.089(5) -0.008(2) -0.005(3) 0.002(3)
C8A 0.072(4) 0.082(4) 0.053(3) -0.025(3) 0.014(3) -0.002(3)
C3A 0.058(3) 0.038(3) 0.091(4) -0.003(2) 0.003(3) -0.001(3)
C27A 0.093(5) 0.043(3) 0.082(5) 0.008(3) -0.037(4) -0.021(3)
C5A 0.065(3) 0.040(3) 0.066(3) -0.017(2) -0.002(3) -0.004(2)
C23A 0.048(3) 0.093(5) 0.088(5) -0.000(3) -0.011(3) -0.040(4)
C10A 0.082(4) 0.078(5) 0.082(5) -0.021(4) -0.007(4) -0.032(4)
C21A 0.085(5) 0.065(4) 0.093(5) -0.033(4) 0.022(4) -0.002(4)
C6A 0.083(4) 0.063(4) 0.087(5) -0.041(3) -0.011(4) -0.006(3)
C7A 0.062(4) 0.097(5) 0.069(4) -0.037(4) 0.003(3) 0.005(4)
C20A 0.093(5) 0.089(5) 0.060(4) -0.031(4) -0.014(3) -0.013(3)
C26A 0.130(8) 0.064(5) 0.162(10) 0.029(5) -0.094(8) -0.046(6)
C24A 0.051(4) 0.133(9) 0.157(10) 0.016(5) -0.020(5) -0.098(8)
C25A 0.072(5) 0.116(9) 0.177(12) 0.037(6) -0.047(7) -0.097(9)
C11A 0.073(5) 0.150(10) 0.106(7) -0.051(6) 0.016(5) -0.006(6)
C3S 0.092(6) 0.128(10) 0.193(14) 0.024(6) -0.021(8) -0.090(10)

loop_
_atom_type_symbol
_atom_type_scat_dispersion_real
_atom_type_scat_dispersion_imag
_atom_type_scat_Cromer_Mann_a1
_atom_type_scat_Cromer_Mann_a2
_atom_type_scat_Cromer_Mann_a3
_atom_type_scat_Cromer_Mann_a4
_atom_type_scat_Cromer_Mann_b1
_atom_type_scat_Cromer_Mann_b2
_atom_type_scat_Cromer_Mann_b3
_atom_type_scat_Cromer_Mann_b4
_atom_type_scat_Cromer_Mann_c
_atom_type_scat_source
_atom_type_scat_dispersion_source
Au -4.01093 7.72880 16.88190 18.59130 25.55820 5.86000 0.46110 8.62160 1.48260 36.39560 12.06580 'International Tables Volume C Table 6.1.1.4 (pp. 500-502)' 'Henke, Gullikson and Davis, At. Data and Nucl. Data Tables, 1993, 54, 2'
C 0.01920 0.00962 2.31000 1.02000 1.58860 0.86500 20.84390 10.20750 0.56870 51.65120 0.21560 'International Tables Volume C Table 6.1.1.4 (pp. 500-502)' 'Henke, Gullikson and Davis, At. Data and Nucl. Data Tables, 1993, 54, 2'
Cl 0.36843 0.69943 11.46040 7.19640 6.25560 1.64550 0.01040 1.16620 18.51940 47.77840 -9.55740 'International Tables Volume C Table 6.1.1.4 (pp. 500-502)' 'Henke, Gullikson and Davis, At. Data and Nucl. Data Tables, 1993, 54, 2'
F 0.07537 0.05506 3.53920 2.64120 1.51700 1.02430 10.28250 4.29440 0.26150 26.14760 0.27760 'International Tables Volume C Table 6.1.1.4 (pp. 500-502)' 'Henke, Gullikson and Davis, At. Data and Nucl. Data Tables, 1993, 54, 2'
H 0.00000 0.00000 0.49300 0.32291 0.14019 0.04081 10.51090 26.12570 3.14236 57.79970 0.00304 'International Tables Volume C Table 6.1.1.4 (pp. 500-502)' 'Henke, Gullikson and Davis, At. Data and Nucl. Data Tables, 1993, 54, 2'
I -0.19206 6.94430 20.14720 18.99490 7.51380 2.27350 4.34700 0.38140 27.76600 66.87760 4.07120 'International Tables Volume C Table 6.1.1.4 (pp. 500-502)' 'Henke, Gullikson and Davis, At. Data and Nucl. Data Tables, 1993, 54, 2'
N 0.03256 0.01839 12.21260 3.13220 2.01250 1.16630 0.00570 9.89330 28.99750 0.58260 -11.52900 'International Tables Volume C Table 6.1.1.4 (pp. 500-502)' 'Henke, Gullikson and Davis, At. Data and Nucl. Data Tables, 1993, 54, 2'

loop_
_geom_angle_atom_site_label_1
_geom_angle_atom_site_label_2
_geom_angle_atom_site_label_3
_geom_angle
_geom_angle_site_symmetry_1
_geom_angle_site_symmetry_3
_geom_angle_publ_flag
C22A Au1A C1A 174.1(2) . . ?
C13A N2A C1A 126.0(4) . . ?
C3A N2A C1A 112.3(4) . . ?
C3A N2A C13A 121.3(4) . . ?
C4A N1A C1A 124.6(4) . . ?
C2A N1A C1A 113.1(4) . . ?
C2A N1A C4A 122.3(4) . . ?
N2A C1A Au1A 128.6(3) . . ?
N1A C1A Au1A 122.6(4) . . ?
N1A C1A N2A 108.7(4) . . ?
C18A C13A N2A 120.0(5) . . ?
C14A C13A N2A 118.2(5) . . ?
C14A C13A C18A 121.8(5) . . ?
C17A C18A C13A 117.7(5) . . ?
C19A C18A C13A 121.7(5) . . ?
C19A C18A C17A 120.6(5) . . ?
C2D1 C1D1 I1D1 121.0(5) . . ?
C3D1 C1D1 I1D1 121.1(4) 2_565 . ?
C3D1 C1D1 C2D1 117.9(5) 2_565 . ?
C27A C22A Au1A 124.5(5) . . ?
C23A C22A Au1A 119.0(5) . . ?
C23A C22A C27A 116.5(6) . . ?
H17A C17A C18A 119.1(4) . . ?
C16A C17A C18A 121.9(6) . . ?
C16A C17A H17A 119.1(3) . . ?
C3D2 C1D2 I1D2 121.1(4) 2_676 . ?
C2D2 C1D2 I1D2 121.2(4) . . ?
C2D2 C1D2 C3D2 117.7(5) . 2_676 ?
C12A C9A C4A 121.7(6) . . ?
C8A C9A C4A 118.3(6) . . ?
C8A C9A C12A 120.0(7) . . ?
C1D1 C2D1 F1D1 121.5(5) . . ?
C3D1 C2D1 F1D1 116.5(5) . . ?
C3D1 C2D1 C1D1 122.0(6) . . ?
C1D2 C3D2 F2D2 120.3(5) 2_676 . ?
C2D2 C3D2 F2D2 118.2(6) . . ?
C2D2 C3D2 C1D2 121.5(5) . 2_676 ?
C15A C14A C13A 118.1(5) . . ?
C20A C14A C13A 121.8(5) . . ?
C20A C14A C15A 120.1(6) . . ?
H15A C15A C14A 118.8(4) . . ?
C16A C15A C14A 122.3(6) . . ?
C16A C15A H15A 118.8(3) . . ?
C1D1 C3D1 F2D1 121.3(5) 2_565 . ?
C2D1 C3D1 F2D1 118.6(6) . . ?
C2D1 C3D1 C1D1 120.0(5) . 2_565 ?
C9A C4A N1A 119.5(5) . . ?
C5A C4A N1A 119.1(5) . . ?
C5A C4A C9A 121.4(5) . . ?
C15A C16A C17A 118.2(5) . . ?
C21A C16A C17A 121.9(7) . . ?
C21A C16A C15A 119.9(7) . . ?
C1D2 C2D2 F1D2 120.6(5) . . ?
C3D2 C2D2 F1D2 118.6(6) . . ?
C3D2 C2D2 C1D2 120.8(6) . . ?
H19a C19A C18A 109.5 . . ?
H19b C19A C18A 109.5 . . ?
H19b C19A H19a 109.5 . . ?
H19c C19A C18A 109.5 . . ?
H19c C19A H19a 109.5 . . ?
H19c C19A H19b 109.5 . . ?
H12a C12A C9A 109.5 . . ?
H12b C12A C9A 109.5 . . ?
H12b C12A H12a 109.5 . . ?
H12c C12A C9A 109.5 . . ?
H12c C12A H12a 109.5 . . ?
H12c C12A H12b 109.5 . . ?
H2Aa C2A N1A 111.5(4) . . ?
H2Ab C2A N1A 111.5(3) . . ?
H2Ab C2A H2Aa 109.3 . . ?
C3A C2A N1A 101.4(4) . . ?
C3A C2A H2Aa 111.5(4) . . ?
C3A C2A H2Ab 111.5(4) . . ?
H8A C8A C9A 119.7(5) . . ?
C7A C8A C9A 120.6(7) . . ?
C7A C8A H8A 119.7(4) . . ?
C2A C3A N2A 102.7(5) . . ?
H3Aa C3A N2A 111.2(4) . . ?
H3Aa C3A C2A 111.2(4) . . ?
H3Ab C3A N2A 111.2(4) . . ?
H3Ab C3A C2A 111.2(4) . . ?
H3Ab C3A H3Aa 109.1 . . ?
H27A C27A C22A 120.0(4) . . ?
C26A C27A C22A 120.0(9) . . ?
C26A C27A H27A 120.0(7) . . ?
C10A C5A C4A 121.8(6) . . ?
C6A C5A C4A 118.3(6) . . ?
C6A C5A C10A 119.9(7) . . ?
H23A C23A C22A 119.5(4) . . ?
C24A C23A C22A 121.0(9) . . ?
C24A C23A H23A 119.5(7) . . ?
H10a C10A C5A 109.5 . . ?
H10b C10A C5A 109.5 . . ?
H10b C10A H10a 109.5 . . ?
H10c C10A C5A 109.5 . . ?
H10c C10A H10a 109.5 . . ?
H10c C10A H10b 109.5 . . ?
H21a C21A C16A 109.5 . . ?
H21b C21A C16A 109.5 . . ?
H21b C21A H21a 109.5 . . ?
H21c C21A C16A 109.5 . . ?
H21c C21A H21a 109.5 . . ?
H21c C21A H21b 109.5 . . ?
H6A C6A C5A 118.9(5) . . ?
C7A C6A C5A 122.2(7) . . ?
C7A C6A H6A 118.9(4) . . ?
C6A C7A C8A 119.1(6) . . ?
C11A C7A C8A 119.4(8) . . ?
C11A C7A C6A 121.4(8) . . ?
H20a C20A C14A 109.5 . . ?
H20b C20A C14A 109.5 . . ?
H20b C20A H20a 109.5 . . ?
H20c C20A C14A 109.5 . . ?
H20c C20A H20a 109.5 . . ?
H20c C20A H20b 109.5 . . ?
H26A C26A C27A 118.8(7) . . ?
C25A C26A C27A 122.3(11) . . ?
C25A C26A H26A 118.8(7) . . ?
H24A C24A C23A 119.3(7) . . ?
C25A C24A C23A 121.5(10) . . ?
C25A C24A H24A 119.3(6) . . ?
C24A C25A C26A 118.6(8) . . ?
H25A C25A C26A 120.7(7) . . ?
H25A C25A C24A 120.7(6) . . ?
H11a C11A C7A 109.5 . . ?
H11b C11A C7A 109.5 . . ?
H11b C11A H11a 109.5 . . ?
H11c C11A C7A 109.5 . . ?
H11c C11A H11a 109.5 . . ?
H11c C11A H11b 109.5 . . ?
Cl1S C3S Cl2S 111.8(10) . . ?
H3Sa C3S Cl2S 109.3(4) . . ?
H3Sa C3S Cl1S 109.3(5) . . ?
H3Sb C3S Cl2S 109.3(5) . . ?
H3Sb C3S Cl1S 109.3(5) . . ?
H3Sb C3S H3Sa 107.9 . . ?

loop_
_geom_bond_atom_site_label_1
_geom_bond_atom_site_label_2
_geom_bond_distance
_geom_bond_site_symmetry_2
_geom_bond_publ_flag
Au1A C1A 2.034(5) . ?
Au1A C22A 2.041(5) . ?
I1D1 C1D1 2.095(5) . ?
I1D2 C1D2 2.091(5) . ?
Cl2S C3S 1.714(13) . ?
F2D1 C3D1 1.336(7) . ?
F1D1 C2D1 1.356(7) . ?
F2D2 C3D2 1.343(7) . ?
F1D2 C2D2 1.328(8) . ?
N2A C1A 1.339(6) . ?
N2A C13A 1.427(6) . ?
N2A C3A 1.473(7) . ?
N1A C1A 1.321(6) . ?
N1A C4A 1.437(7) . ?
N1A C2A 1.490(7) . ?
C13A C18A 1.398(7) . ?
C13A C14A 1.399(8) . ?
C18A C17A 1.392(7) . ?
C18A C19A 1.496(9) . ?
C1D1 C2D1 1.358(9) . ?
C1D1 C3D1 1.390(9) 2_565 ?
C22A C27A 1.392(10) . ?
C22A C23A 1.389(10) . ?
Cl1S C3S 1.675(17) . ?
C17A H17A 0.9300 . ?
C17A C16A 1.387(10) . ?
C1D2 C3D2 1.368(9) 2_676 ?
C1D2 C2D2 1.376(8) . ?
C9A C4A 1.392(9) . ?
C9A C12A 1.513(11) . ?
C9A C8A 1.407(9) . ?
C2D1 C3D1 1.391(8) . ?
C3D2 C2D2 1.377(8) . ?
C14A C15A 1.371(8) . ?
C14A C20A 1.495(9) . ?
C15A H15A 0.9300 . ?
C15A C16A 1.392(10) . ?
C4A C5A 1.387(9) . ?
C16A C21A 1.506(8) . ?
C19A H19a 0.9600 . ?
C19A H19b 0.9600 . ?
C19A H19c 0.9600 . ?
C12A H12a 0.9600 . ?
C12A H12b 0.9600 . ?
C12A H12c 0.9600 . ?
C2A H2Aa 0.9700 . ?
C2A H2Ab 0.9700 . ?
C2A C3A 1.520(9) . ?
C8A H8A 0.9300 . ?
C8A C7A 1.381(12) . ?
C3A H3Aa 0.9700 . ?
C3A H3Ab 0.9700 . ?
C27A H27A 0.9300 . ?
C27A C26A 1.421(12) . ?
C5A C10A 1.511(10) . ?
C5A C6A 1.381(9) . ?
C23A H23A 0.9300 . ?
C23A C24A 1.385(12) . ?
C10A H10a 0.9600 . ?
C10A H10b 0.9600 . ?
C10A H10c 0.9600 . ?
C21A H21a 0.9600 . ?
C21A H21b 0.9600 . ?
C21A H21c 0.9600 . ?
C6A H6A 0.9300 . ?
C6A C7A 1.375(12) . ?
C7A C11A 1.518(10) . ?
C20A H20a 0.9600 . ?
C20A H20b 0.9600 . ?
C20A H20c 0.9600 . ?
C26A H26A 0.9300 . ?
C26A C25A 1.309(19) . ?
C24A H24A 0.9300 . ?
C24A C25A 1.375(19) . ?
C25A H25A 0.9300 . ?
C11A H11a 0.9600 . ?
C11A H11b 0.9600 . ?
C11A H11c 0.9600 . ?
C3S H3Sa 0.9700 . ?
C3S H3Sb 0.9700 . ?

loop_
_geom_torsion_atom_site_label_1
_geom_torsion_atom_site_label_2
_geom_torsion_atom_site_label_3
_geom_torsion_atom_site_label_4
_geom_torsion
_geom_torsion_site_symmetry_1
_geom_torsion_site_symmetry_2
_geom_torsion_site_symmetry_3
_geom_torsion_site_symmetry_4
_geom_torsion_publ_flag
Au1A C1A N2A C13A -5.2(6) . . . . ?
Au1A C1A N2A C3A -178.4(5) . . . . ?
Au1A C1A N1A C4A 5.0(6) . . . . ?
Au1A C1A N1A C2A -172.8(5) . . . . ?
Au1A C22A C27A C26A -176.2(6) . . . . ?
Au1A C22A C23A C24A 176.8(6) . . . . ?
I1D1 C1D1 C2D1 F1D1 -0.6(5) . . . . ?
I1D1 C1D1 C2D1 C3D1 177.6(4) . . . . ?
I1D1 C1D1 C3D1 F2D1 1.1(5) . . 2_565 2_565 ?
I1D1 C1D1 C3D1 C2D1 -177.7(4) . . 2_565 2_565 ?
I1D2 C1D2 C3D2 F2D2 3.3(5) . . 2_676 2_676 ?
I1D2 C1D2 C3D2 C2D2 -178.5(4) . . 2_676 2_676 ?
I1D2 C1D2 C2D2 F1D2 -1.0(5) . . . . ?
I1D2 C1D2 C2D2 C3D2 178.5(4) . . . . ?
F2D1 C3D1 C1D1 C2D1 179.4(5) . . 2_565 2_565 ?
F2D1 C3D1 C2D1 F1D1 -0.9(5) . . . . ?
F2D1 C3D1 C2D1 C1D1 -179.3(5) . . . . ?
F1D1 C2D1 C1D1 C3D1 179.9(5) . . . 2_565 ?
F1D1 C2D1 C3D1 C1D1 -179.7(5) . . . 2_565 ?
F2D2 C3D2 C1D2 C2D2 177.9(5) . . 2_676 2_676 ?
F2D2 C3D2 C2D2 F1D2 1.5(6) . . . . ?
F2D2 C3D2 C2D2 C1D2 -177.9(5) . . . . ?
F1D2 C2D2 C1D2 C3D2 -179.8(5) . . . 2_676 ?
F1D2 C2D2 C3D2 C1D2 179.9(5) . . . 2_676 ?
N2A C1A N1A C4A -178.8(4) . . . . ?
N2A C1A N1A C2A 3.5(6) . . . . ?
N2A C13A C18A C17A -178.1(5) . . . . ?
N2A C13A C18A C19A 1.4(6) . . . . ?
N2A C13A C14A C15A 178.1(5) . . . . ?
N2A C13A C14A C20A -2.5(6) . . . . ?
N2A C3A C2A N1A 12.3(6) . . . . ?
N1A C4A C9A C12A -1.4(7) . . . . ?
N1A C4A C9A C8A 177.8(6) . . . . ?
N1A C4A C5A C10A 0.2(6) . . . . ?
N1A C4A C5A C6A -179.4(5) . . . . ?
C13A C18A C17A C16A -0.8(6) . . . . ?
C13A C14A C15A C16A 0.9(6) . . . . ?
C18A C17A C16A C15A 1.4(6) . . . . ?
C18A C17A C16A C21A -178.1(6) . . . . ?
C1D1 C2D1 C3D1 C1D1 1.9(5) . . . 2_565 ?
C1D1 C3D1 C2D1 C1D1 1.9(5) 2_565 . . . ?
C22A C27A C26A C25A -2.3(9) . . . . ?
C22A C23A C24A C25A 1.0(9) . . . . ?
C17A C16A C15A C14A -1.5(6) . . . . ?
C1D2 C3D2 C2D2 C1D2 0.4(5) 2_676 . . . ?
C1D2 C2D2 C3D2 C1D2 0.4(5) . . . 2_676 ?
C9A C4A C5A C10A 179.5(6) . . . . ?
C9A C4A C5A C6A -0.1(7) . . . . ?
C9A C8A C7A C6A -1.1(8) . . . . ?
C9A C8A C7A C11A -179.8(8) . . . . ?
C14A C15A C16A C21A 178.0(6) . . . . ?
C4A C5A C6A C7A 1.1(7) . . . . ?
C8A C7A C6A C5A -0.5(9) . . . . ?
C27A C26A C25A C24A 0.4(11) . . . . ?
C5A C6A C7A C11A 178.2(8) . . . . ?
C23A C24A C25A C26A 0.2(10) . . . . ?

loop_
_atom_site_anharm_gc_c_label
_atom_site_anharm_gc_c_111
_atom_site_anharm_gc_c_112
_atom_site_anharm_gc_c_113
_atom_site_anharm_gc_c_122
_atom_site_anharm_gc_c_123
_atom_site_anharm_gc_c_133
_atom_site_anharm_gc_c_222
_atom_site_anharm_gc_c_223
_atom_site_anharm_gc_c_233
_atom_site_anharm_gc_c_333
Au1A 0.00000025(7) -0.00000021(4) 0.00000000(2) 0.00000023(4) 0.000000003(15) 0.000000094(14) -0.00000021(7) -0.00000003(2) -0.000000016(14) -0.000000047(18)
I1D1 -0.00000056(16) 0.00000015(10) 0.00000010(6) -0.00000048(12) 0.00000022(5) -0.00000008(4) 0.0000020(3) -0.00000095(10) 0.00000047(6) -0.00000023(5)
I1D2 0.0000027(3) -0.00000119(16) -0.00000020(9) 0.00000128(14) -0.00000018(6) 0.00000010(5) -0.0000011(2) 0.00000006(7) -0.00000013(4) 0.00000019(5)

loop_
_atom_site_anharm_gc_d_label
_atom_site_anharm_gc_d_1111
_atom_site_anharm_gc_d_1112
_atom_site_anharm_gc_d_1113
_atom_site_anharm_gc_d_1122
_atom_site_anharm_gc_d_1123
_atom_site_anharm_gc_d_1133
_atom_site_anharm_gc_d_1222
_atom_site_anharm_gc_d_1223
_atom_site_anharm_gc_d_1233
_atom_site_anharm_gc_d_1333
_atom_site_anharm_gc_d_2222
_atom_site_anharm_gc_d_2223
_atom_site_anharm_gc_d_2233
_atom_site_anharm_gc_d_2333
_atom_site_anharm_gc_d_3333
Au1A -0.000000094(9) 0.000000039(4) 0.000000027(2) -0.000000040(3) 0.0000000002(12) -0.0000000104(11) 0.000000024(4) 0.0000000061(12) 0.0000000073(8) 0.0000000097(9) -0.000000006(10) 0.000000019(3) -0.0000000062(13) 0.0000000135(10) 0.0000000030(15)
I1D1 -0.000000080(17) 0.000000035(9) 0.000000021(5) -0.000000014(7) -0.000000009(3) -0.000000005(3) 0.000000020(12) -0.000000001(4) 0.000000012(2) 0.000000005(2) 0.00000012(3) -0.000000016(10) 0.000000008(4) 0.000000005(3) 0.000000007(4)
I1D2 -0.00000008(3) 0.000000055(15) 0.000000031(9) -0.000000048(11) -0.000000007(5) -0.000000012(4) 0.000000035(12) 0.000000011(4) 0.000000008(2) 0.000000008(3) -0.00000001(2) 0.000000001(7) -0.000000005(3) 0.000000010(3) 0.000000009(3)
